data_7232128
loop_
_publ_author_name
'Li, Ziqing'
'Zhu, Pengfei'
'Chen, Yang'
'Ji, Nianjing'
'Liu, Jian'
'Duan, Xiulan'
'Jiang, Huaidong'

_publ_section_title
;
 Single crystal structure and optical properties of nonlinear optical
 crystal Rb0.94Ti0.94Ta0.06OPO4
;
_journal_issue 10
_journal_name_full CrystEngComm
_journal_page_first 1570
_journal_paper_doi 10.1039/C8CE01724G
_journal_volume 21
_journal_year 2019
_chemical_formula_sum 'O5 P Rb0.9 Ta0.1 Ti0.9'
_chemical_formula_weight 249.06
_space_group_crystal_system orthorhombic
_space_group_IT_number 33
_space_group_name_Hall 'P 2c -2n'
_space_group_name_H-M_alt 'P n a 21'
_symmetry_space_group_name_Hall 'P 2c -2n'
_symmetry_space_group_name_H-M 'P n a 21'
_audit_creation_method SHELXL-2018/3
_audit_update_record
;
2018-11-10 deposited with the CCDC.
2018-12-27 downloaded from the CCDC.
;
_cell_angle_alpha 90
_cell_angle_beta 90
_cell_angle_gamma 90
_cell_formula_units_Z 8
_cell_length_a 12.9584(18)
_cell_length_b 6.4968(9)
_cell_length_c 10.5615(15)
_cell_measurement_reflns_used 3087
_cell_measurement_temperature 296(2)
_cell_measurement_theta_max 70.27
_cell_measurement_theta_min 36.97
_cell_volume 889.2(2)
_computing_structure_refinement 'SHELXL-2018/3 (Sheldrick, 2018)'
_diffrn_ambient_temperature 296(2)
_diffrn_measured_fraction_theta_full 0.989
_diffrn_measured_fraction_theta_max 0.969
_diffrn_measurement_device_type 'BRUKER SMART APEXII'
_diffrn_radiation_type CuK\a
_diffrn_radiation_wavelength 1.54178
_diffrn_reflns_av_R_equivalents 0.0512
_diffrn_reflns_av_unetI/netI 0.0664
_diffrn_reflns_Laue_measured_fraction_full 0.989
_diffrn_reflns_Laue_measured_fraction_max 0.969
_diffrn_reflns_limit_h_max 15
_diffrn_reflns_limit_h_min -14
_diffrn_reflns_limit_k_max 7
_diffrn_reflns_limit_k_min -7
_diffrn_reflns_limit_l_max 12
_diffrn_reflns_limit_l_min -12
_diffrn_reflns_number 3815
_diffrn_reflns_point_group_measured_fraction_full 0.844
_diffrn_reflns_point_group_measured_fraction_max 0.819
_diffrn_reflns_theta_full 67.679
_diffrn_reflns_theta_max 70.265
_diffrn_reflns_theta_min 6.833
_exptl_absorpt_coefficient_mu 34.068
_exptl_absorpt_correction_T_max 0.199
_exptl_absorpt_correction_T_min 0.149
_exptl_absorpt_correction_type multi-scan
_exptl_crystal_density_diffrn 3.721
_exptl_crystal_description block
_exptl_crystal_F_000 923
_exptl_crystal_size_max 0.090
_exptl_crystal_size_mid 0.080
_exptl_crystal_size_min 0.070
_refine_diff_density_max 5.638
_refine_diff_density_min -3.334
_refine_diff_density_rms 0.833
_refine_ls_abs_structure_details
;
 Refined as an inversion twin.
;
_refine_ls_abs_structure_Flack 0.75(12)
_refine_ls_extinction_method none
_refine_ls_goodness_of_fit_ref 1.154
_refine_ls_hydrogen_treatment undef
_refine_ls_matrix_type full
_refine_ls_number_parameters 148
_refine_ls_number_reflns 1389
_refine_ls_number_restraints 568
_refine_ls_restrained_S_all 1.071
_refine_ls_R_factor_all 0.1183
_refine_ls_R_factor_gt 0.1180
_refine_ls_shift/su_max 0.001
_refine_ls_shift/su_mean 0.000
_refine_ls_structure_factor_coef Fsqd
_refine_ls_weighting_details 'w=1/[\s^2^(Fo^2^)+(0.0470P)^2^+266.0336P] where P=(Fo^2^+2Fc^2^)/3'
_refine_ls_weighting_scheme calc
_refine_ls_wR_factor_gt 0.3064
_refine_ls_wR_factor_ref 0.3065
_reflns_Friedel_coverage 0.600
_reflns_Friedel_fraction_full 0.680
_reflns_Friedel_fraction_max 0.651
_reflns_number_gt 1384
_reflns_number_total 1389
_reflns_threshold_expression 'I > 2\s(I)'
_cod_data_source_file c8ce01724g2.cif
_cod_data_source_block Pna21
_cod_depositor_comments 'Adding full bibliography for 7232127--7232128.cif.'
_cod_original_formula_sum 'O5 P Rb0.90 Ta0.10 Ti0.90'
_cod_database_code 7232128
_shelx_shelxl_version_number 2018/3
_shelx_space_group_comment
;
The symmetry employed for this shelxl refinement is uniquely defined
by the following loop, which should always be used as a source of
symmetry information in preference to the above space-group names.
They are only intended as comments.
;
_shelx_estimated_absorpt_t_min 0.149
_shelx_estimated_absorpt_t_max 0.199

loop_
_space_group_symop_operation_xyz
'x, y, z'
'-x, -y, z+1/2'
'x+1/2, -y+1/2, z'
'-x+1/2, y+1/2, z+1/2'

loop_
_atom_site_label
_atom_site_type_symbol
_atom_site_fract_x
_atom_site_fract_y
_atom_site_fract_z
_atom_site_U_iso_or_equiv
_atom_site_adp_type
_atom_site_occupancy
_atom_site_site_symmetry_order
_atom_site_calc_flag
_atom_site_refinement_flags_adp
_atom_site_refinement_flags_occupancy
_atom_site_disorder_assembly
_atom_site_disorder_group
O1 O 0.487(3) 0.544(5) 0.468(3) 0.0136(14) Uani 1 1 d U . . .
O2 O 0.516(3) 0.519(5) 0.239(4) 0.0145(17) Uani 1 1 d U . . .
O3 O 0.406(2) 0.809(5) 0.322(4) 0.0128(15) Uani 1 1 d U . . .
O4 O 0.598(2) 0.794(5) 0.368(3) 0.013(2) Uani 1 1 d U . . .
O5 O 0.384(2) 0.191(5) 0.571(4) 0.0141(15) Uani 1 1 d U . . .
O6 O 0.385(2) 0.817(5) 0.626(3) 0.0128(15) Uani 1 1 d U . . .
O7 O 0.248(3) 0.953(5) 0.490(4) 0.0129(19) Uani 1 1 d U . . .
O8 O 0.251(3) 0.050(5) 0.717(4) 0.013(2) Uani 1 1 d U . . .
O9 O 0.281(3) 0.460(5) 0.733(3) 0.0133(16) Uani 1 1 d U . . .
O10 O 0.276(3) 0.549(5) 0.477(3) 0.0129(15) Uani 1 1 d U . . .
P1 P 0.5003(9) 0.6641(16) 0.3452(15) 0.0122(13) Uani 1 1 d U . . .
P2 P 0.3187(8) 1.0021(19) 0.5983(14) 0.0121(15) Uani 1 1 d U . . .
Rb1 Rb 0.3956(4) 0.1895(8) 0.1616(6) 0.0178(13) Uani 0.906(11) 1 d U P A .
Rb2 Rb 0.6142(4) 0.2142(7) 0.4124(7) 0.0188(12) Uani 0.893(10) 1 d U P A .
Ti1 Ti 0.3723(4) 0.5017(11) 0.5865(8) 0.0131(11) Uani 0.893(10) 1 d U P A 1
Ti2 Ti 0.2486(5) 0.2654(10) 0.8384(9) 0.0131(14) Uani 0.906(11) 1 d U P A 1
Ta1 Ta 0.3723(4) 0.5017(11) 0.5865(8) 0.0131(11) Uani 0.107(10) 1 d U P A 2
Ta2 Ta 0.2486(5) 0.2654(10) 0.8384(9) 0.0131(14) Uani 0.094(11) 1 d U P A 2

loop_
_atom_site_aniso_label
_atom_site_aniso_U_11
_atom_site_aniso_U_22
_atom_site_aniso_U_33
_atom_site_aniso_U_23
_atom_site_aniso_U_13
_atom_site_aniso_U_12
O1 0.007(2) 0.007(2) 0.026(2) 0.000(2) 0.000(2) 0.001(2)
O2 0.008(3) 0.008(3) 0.028(3) 0.000(2) 0.000(3) 0.000(2)
O3 0.007(2) 0.007(2) 0.025(3) 0.000(2) 0.000(2) 0.001(2)
O4 0.007(3) 0.007(3) 0.024(3) 0.000(3) 0.000(3) 0.001(3)
O5 0.009(2) 0.007(2) 0.027(3) 0.000(2) -0.001(2) 0.000(2)
O6 0.007(3) 0.007(2) 0.024(3) 0.000(2) -0.001(2) 0.000(2)
O7 0.007(3) 0.008(3) 0.024(3) 0.000(3) -0.001(3) 0.000(3)
O8 0.008(3) 0.007(3) 0.024(3) -0.001(3) -0.001(3) 0.000(3)
O9 0.008(3) 0.007(3) 0.025(3) 0.000(2) -0.001(2) -0.001(2)
O10 0.007(2) 0.007(2) 0.025(2) 0.000(2) -0.001(2) 0.000(2)
P1 0.005(2) 0.004(2) 0.027(2) 0.000(2) 0.000(2) 0.001(2)
P2 0.005(2) 0.007(2) 0.025(3) 0.000(2) -0.001(3) 0.000(2)
Rb1 0.0093(19) 0.0106(19) 0.034(2) -0.0002(17) -0.0006(17) -0.0041(14)
Rb2 0.0104(19) 0.0038(19) 0.042(2) 0.000(2) -0.0017(18) 0.0031(15)
Ti1 0.0061(16) 0.0066(16) 0.0266(18) -0.0001(15) -0.0008(15) -0.0001(14)
Ti2 0.006(2) 0.006(2) 0.027(2) -0.0007(18) -0.0008(17) -0.0011(15)
Ta1 0.0061(16) 0.0066(16) 0.0266(18) -0.0001(15) -0.0008(15) -0.0001(14)
Ta2 0.006(2) 0.006(2) 0.027(2) -0.0007(18) -0.0008(17) -0.0011(15)

loop_
_atom_type_symbol
_atom_type_description
_atom_type_scat_dispersion_real
_atom_type_scat_dispersion_imag
_atom_type_scat_source
O O 0.0492 0.0322 'International Tables Vol C Tables 4.2.6.8 and 6.1.1.4'
P P 0.2955 0.4335 'International Tables Vol C Tables 4.2.6.8 and 6.1.1.4'
Ti Ti 0.2191 1.8069 'International Tables Vol C Tables 4.2.6.8 and 6.1.1.4'
Rb Rb -0.4688 1.6079 'International Tables Vol C Tables 4.2.6.8 and 6.1.1.4'
Ta Ta -5.7959 5.2718 'International Tables Vol C Tables 4.2.6.8 and 6.1.1.4'

loop_
_geom_angle_atom_site_label_1
_geom_angle_atom_site_label_2
_geom_angle_atom_site_label_3
_geom_angle
_geom_angle_site_symmetry_1
_geom_angle_site_symmetry_3
P1 O1 Ta1 134(2) . .
P1 O1 Ti1 134(2) . .
P1 O1 Rb2 98.5(16) . .
Ta1 O1 Rb2 118.6(15) . .
Ti1 O1 Rb2 118.6(15) . .
P1 O1 Rb1 102.9(17) . 2_665
Ti1 O1 Rb1 91.8(12) . 2_665
Rb2 O1 Rb1 106.5(11) . 2_665
P1 O2 Ti1 134(2) . 2_664
P1 O2 Rb1 129.6(19) . .
Ti1 O2 Rb1 96.2(13) 2_664 .
P1 O2 Rb2 90.9(17) . .
Ti1 O2 Rb2 97.4(12) 2_664 .
Rb1 O2 Rb2 84.7(9) . .
P1 O3 Ti2 132(2) . 4_554
P1 O3 Rb1 128.6(17) . 1_565
Ti2 O3 Rb1 96.7(12) 4_554 1_565
P1 O4 Ti2 132(2) . 2_664
P1 O4 Rb2 128.8(17) . 1_565
Ti2 O4 Rb2 97.9(12) 2_664 1_565
P1 O4 Rb1 101.2(17) . 2_665
Ti2 O4 Rb1 97.5(12) 2_664 2_665
Rb2 O4 Rb1 78.1(9) 1_565 2_665
P2 O5 Ta1 138(2) 1_545 .
P2 O5 Ti1 138(2) 1_545 .
P2 O5 Rb2 127.9(18) 1_545 .
Ta1 O5 Rb2 93.5(12) . .
Ti1 O5 Rb2 93.5(12) . .
P2 O6 Ta1 134(2) . .
P2 O6 Ti1 134(2) . .
P2 O6 Rb1 127.4(18) . 2_665
Ti1 O6 Rb1 95.2(12) . 2_665
P2 O6 Rb2 104.2(18) . 2_665
Ti1 O6 Rb2 97.5(13) . 2_665
Rb1 O6 Rb2 82.2(9) 2_665 2_665
P2 O7 Ti2 136(2) . 4_554
P2 O7 Rb2 115.2(18) . 3_465
Ti2 O7 Rb2 104.1(14) 4_554 3_465
P2 O7 Rb1 92.1(17) . 4
Ti2 O7 Rb1 98.2(12) 4_554 4
Rb2 O7 Rb1 102.7(10) 3_465 4
P2 O8 Ti2 134(2) 1_545 .
P2 O8 Ta2 134(2) 1_545 .
P2 O8 Rb1 92.7(16) 1_545 4_545
Ti2 O8 Rb1 133.0(16) . 4_545
P2 O8 Rb2 95.8(15) 1_545 2_655
Ti2 O8 Rb2 88.0(13) . 2_655
Rb1 O8 Rb2 93.0(9) 4_545 2_655
Ti2 O9 Ti1 139(2) . .
Ta2 O9 Ta1 139(2) . .
Ti2 O9 Rb1 110.9(15) . 4
Ti1 O9 Rb1 101.8(14) . 4
Ti2 O9 Rb2 102.1(15) . 2_665
Ti1 O9 Rb2 97.1(13) . 2_665
Rb1 O9 Rb2 99.0(10) 4 2_665
Ta1 O10 Ti2 135(2) . 4_554
Ti1 O10 Ti2 135(2) . 4_554
Ti1 O10 Rb2 126.7(17) . 3_455
Ti2 O10 Rb2 97.3(13) 4_554 3_455
Ti1 O10 Rb1 98.4(15) . 4
Ti2 O10 Rb1 97.6(13) 4_554 4
Rb2 O10 Rb1 78.0(9) 3_455 4
O2 P1 O1 109.7(19) . .
O2 P1 O4 111(2) . .
O1 P1 O4 104(2) . .
O2 P1 O3 112(2) . .
O1 P1 O3 111(2) . .
O4 P1 O3 109.5(16) . .
O2 P1 Rb2 63.0(15) . .
O1 P1 Rb2 54.7(13) . .
O4 P1 Rb2 94.8(13) . .
O3 P1 Rb2 154.8(13) . .
O2 P1 Rb1 142.5(15) . 2_665
O1 P1 Rb1 53.6(14) . 2_665
O4 P1 Rb1 54.9(14) . 2_665
O3 P1 Rb1 105.6(15) . 2_665
Rb2 P1 Rb1 82.7(3) . 2_665
O2 P1 Rb1 33.3(14) . .
O1 P1 Rb1 88.9(14) . .
O4 P1 Rb1 142.9(14) . .
O3 P1 Rb1 97.4(14) . .
Rb2 P1 Rb1 64.4(2) . .
Rb1 P1 Rb1 140.9(4) 2_665 .
O2 P1 Rb2 131.6(15) . 1_565
O1 P1 Rb2 110.6(14) . 1_565
O4 P1 Rb2 33.4(12) . 1_565
O3 P1 Rb2 76.8(12) . 1_565
Rb2 P1 Rb2 126.1(4) . 1_565
Rb1 P1 Rb2 58.0(2) 2_665 1_565
Rb1 P1 Rb2 160.4(5) . 1_565
O7 P2 O5 112(2) . 1_565
O7 P2 O6 109(2) . .
O5 P2 O6 111.0(17) 1_565 .
O7 P2 O8 107.9(19) . 1_565
O5 P2 O8 108(2) 1_565 1_565
O6 P2 O8 109(2) . 1_565
O7 P2 Rb1 62.6(14) . 4
O5 P2 Rb1 161.2(14) 1_565 4
O6 P2 Rb1 87.5(14) . 4
O8 P2 Rb1 60.9(13) 1_565 4
O7 P2 Rb2 138.3(15) . 2_665
O5 P2 Rb2 110.1(16) 1_565 2_665
O6 P2 Rb2 52.6(14) . 2_665
O8 P2 Rb2 59.4(13) 1_565 2_665
Rb1 P2 Rb2 78.2(3) 4 2_665
O7 P2 Rb2 43.7(13) . 3_465
O5 P2 Rb2 84.2(14) 1_565 3_465
O6 P2 Rb2 152.9(15) . 3_465
O8 P2 Rb2 85.6(14) 1_565 3_465
Rb1 P2 Rb2 80.0(2) 4 3_465
Rb2 P2 Rb2 144.6(4) 2_665 3_465
O7 P2 Rb1 129.3(14) . 2_665
O5 P2 Rb1 76.3(13) 1_565 2_665
O6 P2 Rb1 35.1(13) . 2_665
O8 P2 Rb1 117.1(14) 1_565 2_665
Rb1 P2 Rb1 121.8(3) 4 2_665
Rb2 P2 Rb1 60.7(2) 2_665 2_665
Rb2 P2 Rb1 153.6(4) 3_465 2_665
O2 Rb1 O9 141.4(11) . 4_544
O2 Rb1 O6 59.6(10) . 2_664
O9 Rb1 O6 145.9(10) 4_544 2_664
O2 Rb1 O3 116.3(10) . 1_545
O9 Rb1 O3 57.0(9) 4_544 1_545
O6 Rb1 O3 90.9(9) 2_664 1_545
O2 Rb1 O8 72.7(10) . 4_554
O9 Rb1 O8 81.4(10) 4_544 4_554
O6 Rb1 O8 130.5(10) 2_664 4_554
O3 Rb1 O8 123.4(10) 1_545 4_554
O2 Rb1 O1 58.9(10) . 2_664
O9 Rb1 O1 150.5(10) 4_544 2_664
O6 Rb1 O1 55.4(10) 2_664 2_664
O3 Rb1 O1 144.6(9) 1_545 2_664
O8 Rb1 O1 90.1(9) 4_554 2_664
O2 Rb1 O10 144.9(10) . 4_544
O9 Rb1 O10 55.4(9) 4_544 4_544
O6 Rb1 O10 128.6(10) 2_664 4_544
O3 Rb1 O10 98.4(9) 1_545 4_544
O8 Rb1 O10 84.3(10) 4_554 4_544
O1 Rb1 O10 95.9(9) 2_664 4_544
O2 Rb1 O4 104.6(10) . 2_664
O9 Rb1 O4 107.8(9) 4_544 2_664
O6 Rb1 O4 80.9(9) 2_664 2_664
O3 Rb1 O4 126.3(10) 1_545 2_664
O8 Rb1 O4 100.3(9) 4_554 2_664
O1 Rb1 O4 45.9(9) 2_664 2_664
O10 Rb1 O4 53.2(9) 4_544 2_664
O2 Rb1 O7 94.7(10) . 4_544
O9 Rb1 O7 87.8(10) 4_544 4_544
O6 Rb1 O7 121.5(10) 2_664 4_544
O3 Rb1 O7 144.2(9) 1_545 4_544
O8 Rb1 O7 47.3(9) 4_554 4_544
O1 Rb1 O7 66.3(9) 2_664 4_544
O10 Rb1 O7 50.7(9) 4_544 4_544
O4 Rb1 O7 54.1(9) 2_664 4_544
O2 Rb1 P2 93.1(8) . 4_544
O9 Rb1 P2 73.4(7) 4_544 4_544
O6 Rb1 P2 140.3(7) 2_664 4_544
O3 Rb1 P2 128.5(7) 1_545 4_544
O8 Rb1 P2 26.4(7) 4_554 4_544
O1 Rb1 P2 86.5(7) 2_664 4_544
O10 Rb1 P2 58.8(7) 4_544 4_544
O4 Rb1 P2 79.1(6) 2_664 4_544
O7 Rb1 P2 25.4(7) 4_544 4_544
O2 Rb1 Ti1 35.6(8) . 2_664
O9 Rb1 Ti1 176.9(8) 4_544 2_664
O6 Rb1 Ti1 34.4(7) 2_664 2_664
O3 Rb1 Ti1 122.0(6) 1_545 2_664
O8 Rb1 Ti1 97.4(6) 4_554 2_664
O1 Rb1 Ti1 32.0(7) 2_664 2_664
O10 Rb1 Ti1 127.5(7) 4_544 2_664
O4 Rb1 Ti1 75.3(6) 2_664 2_664
O7 Rb1 Ti1 93.6(6) 4_544 2_664
P2 Rb1 Ti1 106.8(3) 4_544 2_664
O2 Rb1 Rb2 140.6(8) . 2_654
O9 Rb1 Rb2 77.9(7) 4_544 2_654
O6 Rb1 Rb2 85.9(7) 2_664 2_654
O3 Rb1 Rb2 79.7(7) 1_545 2_654
O8 Rb1 Rb2 130.6(7) 4_554 2_654
O1 Rb1 Rb2 86.8(7) 2_664 2_654
O10 Rb1 Rb2 47.3(7) 4_544 2_654
O4 Rb1 Rb2 47.0(6) 2_664 2_654
O7 Rb1 Rb2 87.4(7) 4_544 2_654
P2 Rb1 Rb2 104.3(3) 4_544 2_654
Ti1 Rb1 Rb2 105.0(2) 2_664 2_654
O1 Rb2 O4 138.9(10) . 1_545
O1 Rb2 O10 150.4(11) . 3
O4 Rb2 O10 59.8(10) 1_545 3
O1 Rb2 O7 73.5(10) . 3_565
O4 Rb2 O7 146.0(9) 1_545 3_565
O10 Rb2 O7 86.4(10) 3 3_565
O1 Rb2 O2 50.4(10) . .
O4 Rb2 O2 121.1(10) 1_545 .
O10 Rb2 O2 151.3(10) 3 .
O7 Rb2 O2 86.1(10) 3_565 .
O1 Rb2 O6 105.5(10) . 2_664
O4 Rb2 O6 76.3(10) 1_545 2_664
O10 Rb2 O6 101.6(10) 3 2_664
O7 Rb2 O6 109.4(10) 3_565 2_664
O2 Rb2 O6 55.5(10) . 2_664
O1 Rb2 O9 82.2(10) . 2_664
O4 Rb2 O9 126.2(10) 1_545 2_664
O10 Rb2 O9 103.5(10) 3 2_664
O7 Rb2 O9 53.8(10) 3_565 2_664
O2 Rb2 O9 50.8(9) . 2_664
O6 Rb2 O9 56.2(9) 2_664 2_664
O1 Rb2 O8 151.3(10) . 2_654
O4 Rb2 O8 53.6(9) 1_545 2_654
O10 Rb2 O8 54.5(9) 3 2_654
O7 Rb2 O8 104.8(9) 3_565 2_654
O2 Rb2 O8 101.1(10) . 2_654
O6 Rb2 O8 47.1(9) 2_664 2_654
O9 Rb2 O8 74.7(9) 2_664 2_654
O1 Rb2 P1 26.7(7) . .
O4 Rb2 P1 142.0(7) 1_545 .
O10 Rb2 P1 156.4(8) 3 .
O7 Rb2 P1 70.8(7) 3_565 .
O2 Rb2 P1 26.2(8) . .
O6 Rb2 P1 81.3(7) 2_664 .
O9 Rb2 P1 58.4(7) 2_664 .
O8 Rb2 P1 124.8(7) 2_654 .
O1 Rb2 O5 54.0(10) . .
O4 Rb2 O5 88.6(9) 1_545 .
O10 Rb2 O5 120.6(10) 3 .
O7 Rb2 O5 114.6(9) 3_565 .
O2 Rb2 O5 87.6(9) . .
O6 Rb2 O5 119.2(9) 2_664 .
O9 Rb2 O5 134.4(9) 2_664 .
O8 Rb2 O5 140.2(9) 2_654 .
P1 Rb2 O5 76.0(6) . .
O1 Rb2 Ti2 172.4(8) . 2_654
O4 Rb2 Ti2 33.5(7) 1_545 2_654
O10 Rb2 Ti2 33.7(7) 3 2_654
O7 Rb2 Ti2 113.9(7) 3_565 2_654
O2 Rb2 Ti2 129.8(7) . 2_654
O6 Rb2 Ti2 74.3(7) 2_664 2_654
O9 Rb2 Ti2 103.5(7) 2_664 2_654
O8 Rb2 Ti2 31.2(7) 2_654 2_654
P1 Rb2 Ti2 155.3(4) . 2_654
O5 Rb2 Ti2 119.2(6) . 2_654
O1 Rb2 P2 128.7(8) . 2_664
O4 Rb2 P2 59.5(8) 1_545 2_664
O10 Rb2 P2 79.0(7) 3 2_664
O7 Rb2 P2 113.4(8) 3_565 2_664
O2 Rb2 P2 78.6(8) . 2_664
O6 Rb2 P2 23.2(7) 2_664 2_664
O9 Rb2 P2 67.3(7) 2_664 2_664
O8 Rb2 P2 24.8(7) 2_654 2_664
P1 Rb2 P2 104.2(4) . 2_664
O5 Rb2 P2 128.8(7) . 2_664
Ti2 Rb2 P2 51.3(3) 2_654 2_664
O10 Ti1 O1 95.4(16) . .
O10 Ti1 O9 97.0(15) . .
O1 Ti1 O9 167.4(14) . .
O10 Ti1 O5 100.2(16) . .
O1 Ti1 O5 91.8(14) . .
O9 Ti1 O5 88.4(15) . .
O10 Ti1 O6 91.0(15) . .
O1 Ti1 O6 85.8(14) . .
O9 Ti1 O6 91.6(14) . .
O5 Ti1 O6 168.7(13) . .
O10 Ti1 O2 171.8(16) . 2_665
O1 Ti1 O2 88.5(13) . 2_665
O9 Ti1 O2 78.9(15) . 2_665
O5 Ti1 O2 86.9(14) . 2_665
O6 Ti1 O2 82.1(13) . 2_665
O10 Ti1 Rb1 129.3(12) . 2_665
O1 Ti1 Rb1 56.2(10) . 2_665
O9 Ti1 Rb1 113.2(11) . 2_665
O5 Ti1 Rb1 119.6(9) . 2_665
O6 Ti1 Rb1 50.4(9) . 2_665
O2 Ti1 Rb1 48.2(10) 2_665 2_665
O10 Ti1 Rb1 54.6(12) . 4
O1 Ti1 Rb1 142.0(10) . 4
O9 Ti1 Rb1 47.5(10) . 4
O5 Ti1 Rb1 114.1(9) . 4
O6 Ti1 Rb1 73.5(9) . 4
O2 Ti1 Rb1 118.7(10) 2_665 4
Rb1 Ti1 Rb1 121.9(2) 2_665 4
O10 Ti1 Rb2 122.7(12) . 2_665
O1 Ti1 Rb2 117.4(10) . 2_665
O9 Ti1 Rb2 53.0(10) . 2_665
O5 Ti1 Rb2 122.4(12) . 2_665
O6 Ti1 Rb2 50.4(10) . 2_665
O2 Ti1 Rb2 49.2(10) 2_665 2_665
Rb1 Ti1 Rb2 61.25(16) 2_665 2_665
Rb1 Ti1 Rb2 72.73(18) 4 2_665
O10 Ti1 Rb2 33.4(12) . 3_455
O1 Ti1 Rb2 112.6(11) . 3_455
O9 Ti1 Rb2 79.4(11) . 3_455
O5 Ti1 Rb2 71.6(10) . 3_455
O6 Ti1 Rb2 119.5(9) . 3_455
O2 Ti1 Rb2 149.6(10) 2_665 3_455
Rb1 Ti1 Rb2 162.2(3) 2_665 3_455
Rb1 Ti1 Rb2 56.53(14) 4 3_455
Rb2 Ti1 Rb2 126.74(19) 2_665 3_455
O10 Ti1 Rb2 109.3(12) . .
O1 Ti1 Rb2 36.5(10) . .
O9 Ti1 Rb2 138.8(10) . .
O5 Ti1 Rb2 56.7(10) . .
O6 Ti1 Rb2 118.2(9) . .
O2 Ti1 Rb2 78.1(10) 2_665 .
Rb1 Ti1 Rb2 73.79(15) 2_665 .
Rb1 Ti1 Rb2 161.9(3) 4 .
Rb2 Ti1 Rb2 125.29(19) 2_665 .
Rb2 Ti1 Rb2 105.6(2) 3_455 .
O9 Ti2 O8 95.8(16) . .
O9 Ti2 O7 93.5(16) . 4_545
O8 Ti2 O7 169.7(16) . 4_545
O9 Ti2 O3 94.9(15) . 4_545
O8 Ti2 O3 93.4(15) . 4_545
O7 Ti2 O3 90.3(14) 4_545 4_545
O9 Ti2 O4 89.8(15) . 2_665
O8 Ti2 O4 87.1(14) . 2_665
O7 Ti2 O4 88.4(14) 4_545 2_665
O3 Ti2 O4 175.2(16) 4_545 2_665
O9 Ti2 O10 173.1(17) . 4_545
O8 Ti2 O10 88.7(14) . 4_545
O7 Ti2 O10 81.6(14) 4_545 4_545
O3 Ti2 O10 90.0(14) 4_545 4_545
O4 Ti2 O10 85.3(14) 2_665 4_545
O9 Ti2 Rb2 129.5(12) . 2_655
O8 Ti2 Rb2 60.8(11) . 2_655
O7 Ti2 Rb2 109.6(10) 4_545 2_655
O3 Ti2 Rb2 127.9(9) 4_545 2_655
O4 Ti2 Rb2 48.6(9) 2_665 2_655
O10 Ti2 Rb2 49.0(10) 4_545 2_655
O9 Ti2 Rb1 44.0(11) . 4
O8 Ti2 Rb1 102.0(11) . 4
O7 Ti2 Rb1 87.8(10) 4_545 4
O3 Ti2 Rb1 51.3(10) 4_545 4
O4 Ti2 Rb1 133.2(10) 2_665 4
O10 Ti2 Rb1 139.9(10) 4_545 4
Rb2 Ti2 Rb1 162.5(3) 2_655 4
O9 Ti2 Rb2 52.1(12) . 2_665
O8 Ti2 Rb2 140.2(11) . 2_665
O7 Ti2 Rb2 45.9(10) 4_545 2_665
O3 Ti2 Rb2 110.2(10) 4_545 2_665
O4 Ti2 Rb2 72.0(9) 2_665 2_665
O10 Ti2 Rb2 121.6(11) 4_545 2_665
Rb2 Ti2 Rb2 118.2(2) 2_655 2_665
Rb1 Ti2 Rb2 72.26(16) 4 2_665
O9 Ti2 Rb1 121.9(12) . 1_556
O8 Ti2 Rb1 119.1(11) . 1_556
O7 Ti2 Rb1 51.4(10) 4_545 1_556
O3 Ti2 Rb1 124.6(11) 4_545 1_556
O4 Ti2 Rb1 51.5(10) 2_665 1_556
O10 Ti2 Rb1 51.3(10) 4_545 1_556
Rb2 Ti2 Rb1 58.36(17) 2_655 1_556
Rb1 Ti2 Rb1 138.7(3) 4 1_556
Rb2 Ti2 Rb1 73.41(18) 2_665 1_556
O10 Ta1 O1 95.4(16) . .
O10 Ta1 O9 97.0(15) . .
O1 Ta1 O9 167.4(14) . .
O10 Ta1 O5 100.2(16) . .
O1 Ta1 O5 91.8(14) . .
O9 Ta1 O5 88.4(15) . .
O10 Ta1 O6 91.0(15) . .
O1 Ta1 O6 85.8(14) . .
O9 Ta1 O6 91.6(14) . .
O5 Ta1 O6 168.7(13) . .
O10 Ta1 O2 171.8(16) . 2_665
O1 Ta1 O2 88.5(13) . 2_665
O9 Ta1 O2 78.9(15) . 2_665
O5 Ta1 O2 86.9(14) . 2_665
O6 Ta1 O2 82.1(13) . 2_665
O10 Ta1 Rb1 129.3(12) . 2_665
O1 Ta1 Rb1 56.2(10) . 2_665
O9 Ta1 Rb1 113.2(11) . 2_665
O5 Ta1 Rb1 119.6(9) . 2_665
O6 Ta1 Rb1 50.4(9) . 2_665
O2 Ta1 Rb1 48.2(10) 2_665 2_665
O10 Ta1 Rb1 54.6(12) . 4
O1 Ta1 Rb1 142.0(10) . 4
O9 Ta1 Rb1 47.5(10) . 4
O5 Ta1 Rb1 114.1(9) . 4
O6 Ta1 Rb1 73.5(9) . 4
O2 Ta1 Rb1 118.7(10) 2_665 4
Rb1 Ta1 Rb1 121.9(2) 2_665 4
O10 Ta1 Rb2 122.7(12) . 2_665
O1 Ta1 Rb2 117.4(10) . 2_665
O9 Ta1 Rb2 53.0(10) . 2_665
O5 Ta1 Rb2 122.4(12) . 2_665
O6 Ta1 Rb2 50.4(10) . 2_665
O2 Ta1 Rb2 49.2(10) 2_665 2_665
Rb1 Ta1 Rb2 61.25(16) 2_665 2_665
Rb1 Ta1 Rb2 72.73(18) 4 2_665
O10 Ta1 Rb2 33.4(12) . 3_455
O1 Ta1 Rb2 112.6(11) . 3_455
O9 Ta1 Rb2 79.4(11) . 3_455
O5 Ta1 Rb2 71.6(10) . 3_455
O6 Ta1 Rb2 119.5(9) . 3_455
O2 Ta1 Rb2 149.6(10) 2_665 3_455
Rb1 Ta1 Rb2 162.2(3) 2_665 3_455
Rb1 Ta1 Rb2 56.53(14) 4 3_455
Rb2 Ta1 Rb2 126.74(19) 2_665 3_455
O10 Ta1 Rb2 109.3(12) . .
O1 Ta1 Rb2 36.5(10) . .
O9 Ta1 Rb2 138.8(10) . .
O5 Ta1 Rb2 56.7(10) . .
O6 Ta1 Rb2 118.2(9) . .
O2 Ta1 Rb2 78.1(10) 2_665 .
Rb1 Ta1 Rb2 73.79(15) 2_665 .
Rb1 Ta1 Rb2 161.9(3) 4 .
Rb2 Ta1 Rb2 125.29(19) 2_665 .
Rb2 Ta1 Rb2 105.6(2) 3_455 .
O9 Ta2 O8 95.8(16) . .
O9 Ta2 O7 93.5(16) . 4_545
O8 Ta2 O7 169.7(16) . 4_545
O9 Ta2 O3 94.9(15) . 4_545
O8 Ta2 O3 93.4(15) . 4_545
O7 Ta2 O3 90.3(14) 4_545 4_545
O9 Ta2 O4 89.8(15) . 2_665
O8 Ta2 O4 87.1(14) . 2_665
O7 Ta2 O4 88.4(14) 4_545 2_665
O3 Ta2 O4 175.2(16) 4_545 2_665
O9 Ta2 O10 173.1(17) . 4_545
O8 Ta2 O10 88.7(14) . 4_545
O7 Ta2 O10 81.6(14) 4_545 4_545
O3 Ta2 O10 90.0(14) 4_545 4_545
O4 Ta2 O10 85.3(14) 2_665 4_545
O9 Ta2 Rb2 129.5(12) . 2_655
O8 Ta2 Rb2 60.8(11) . 2_655
O7 Ta2 Rb2 109.6(10) 4_545 2_655
O3 Ta2 Rb2 127.9(9) 4_545 2_655
O4 Ta2 Rb2 48.6(9) 2_665 2_655
O10 Ta2 Rb2 49.0(10) 4_545 2_655
O9 Ta2 Rb1 44.0(11) . 4
O8 Ta2 Rb1 102.0(11) . 4
O7 Ta2 Rb1 87.8(10) 4_545 4
O3 Ta2 Rb1 51.3(10) 4_545 4
O4 Ta2 Rb1 133.2(10) 2_665 4
O10 Ta2 Rb1 139.9(10) 4_545 4
Rb2 Ta2 Rb1 162.5(3) 2_655 4
O9 Ta2 Rb2 52.1(12) . 2_665
O8 Ta2 Rb2 140.2(11) . 2_665
O7 Ta2 Rb2 45.9(10) 4_545 2_665
O3 Ta2 Rb2 110.2(10) 4_545 2_665
O4 Ta2 Rb2 72.0(9) 2_665 2_665
O10 Ta2 Rb2 121.6(11) 4_545 2_665
Rb2 Ta2 Rb2 118.2(2) 2_655 2_665
Rb1 Ta2 Rb2 72.26(16) 4 2_665
O9 Ta2 Rb1 121.9(12) . 1_556
O8 Ta2 Rb1 119.1(11) . 1_556
O7 Ta2 Rb1 51.4(10) 4_545 1_556
O3 Ta2 Rb1 124.6(11) 4_545 1_556
O4 Ta2 Rb1 51.5(10) 2_665 1_556
O10 Ta2 Rb1 51.3(10) 4_545 1_556
Rb2 Ta2 Rb1 58.36(17) 2_655 1_556
Rb1 Ta2 Rb1 138.7(3) 4 1_556
Rb2 Ta2 Rb1 73.41(18) 2_665 1_556

loop_
_geom_bond_atom_site_label_1
_geom_bond_atom_site_label_2
_geom_bond_distance
_geom_bond_site_symmetry_2
O1 P1 1.52(4) .
O1 Ta1 1.96(4) .
O1 Ti1 1.96(4) .
O1 Rb2 2.77(3) .
O1 Rb1 3.08(4) 2_665
O2 P1 1.48(4) .
O2 Ti1 2.17(4) 2_664
O2 Rb1 2.77(4) .
O2 Rb2 2.98(4) .
O3 P1 1.56(3) .
O3 Ti2 2.04(3) 4_554
O3 Rb1 3.00(3) 1_565
O4 P1 1.54(3) .
O4 Ti2 2.05(3) 2_664
O4 Rb2 2.78(3) 1_565
O4 Rb1 3.11(4) 2_665
O5 P2 1.52(4) 1_545
O5 Ta1 2.03(4) .
O5 Ti1 2.03(4) .
O5 Rb2 3.42(3) .
O6 P2 1.51(4) .
O6 Ta1 2.10(4) .
O6 Ti1 2.10(4) .
O6 Rb1 2.86(3) 2_665
O6 Rb2 3.04(4) 2_665
O7 P2 1.50(4) .
O7 Ti2 2.01(4) 4_554
O7 Rb2 2.89(3) 3_465
O7 Rb1 3.11(4) 4
O8 P2 1.56(4) 1_545
O8 Ti2 1.90(4) .
O8 Ta2 1.90(4) .
O8 Rb1 3.07(3) 4_545
O8 Rb2 3.21(4) 2_655
O9 Ta2 1.74(4) .
O9 Ti2 1.74(4) .
O9 Ti1 1.96(4) .
O9 Ta1 1.96(4) .
O9 Rb1 2.84(3) 4
O9 Rb2 3.14(3) 2_665
O10 Ta1 1.73(4) .
O10 Ti1 1.73(4) .
O10 Ti2 2.05(4) 4_554
O10 Rb2 2.79(4) 3_455
O10 Rb1 3.10(4) 4
P1 Rb2 3.350(12) .
P1 Rb1 3.727(16) 2_665
P1 Rb1 3.887(13) .
P1 Rb2 3.931(12) 1_565
P2 Rb1 3.504(12) 4
P2 Rb2 3.706(16) 2_665
P2 Rb2 3.779(14) 3_465
P2 Rb1 3.963(12) 2_665
Rb1 Ti1 3.701(8) 2_664
Rb1 Rb2 3.718(8) 2_654
Rb2 Ti2 3.671(8) 2_654
